data_1519168
loop_
_publ_author_name
Baker
'Coles, Simon J.'
'Hursthouse, Michael B.'

_publ_section_title
;
 C31H22Cl2I3MoNO3P
;
_journal_name_full 'Crystal Structure Report Archive'
_journal_page_first 762
_journal_year 1996
_chemical_formula_sum 'C31 H22 Cl2 I3 Mo N O3 P'
_chemical_formula_weight 1035.01
_space_group_IT_number 2
_symmetry_cell_setting triclinic
_symmetry_space_group_name_Hall '-P 1'
_symmetry_space_group_name_H-M 'P -1'
_atom_sites_solution_hydrogens geom
_atom_sites_solution_primary direct
_atom_sites_solution_secondary difmap
_cell_angle_alpha 74.90(5)
_cell_angle_beta 77.50(7)
_cell_angle_gamma 72.15(5)
_cell_formula_units_Z 2
_cell_length_a 10.539(21)
_cell_length_b 11.209(24)
_cell_length_c 16.580(4)
_cell_measurement_temperature 293(2)
_cell_volume 1780(5)
_computing_structure_refinement 'SHELXL-92 (Sheldrick, 1993)'
_computing_structure_solution 'SHELXS-86 (Sheldrick, 1990)'
_diffrn_ambient_temperature 293(2)
_diffrn_radiation_monochromator graphite
_diffrn_radiation_source 'fine-focus sealed tube'
_diffrn_radiation_type MoK\a
_diffrn_radiation_wavelength 0.71069
_diffrn_reflns_av_R_equivalents 0.0532
_diffrn_reflns_av_sigmaI/netI 0.1204
_diffrn_reflns_limit_h_max 10
_diffrn_reflns_limit_h_min -10
_diffrn_reflns_limit_k_max 11
_diffrn_reflns_limit_k_min -12
_diffrn_reflns_limit_l_max 19
_diffrn_reflns_limit_l_min -19
_diffrn_reflns_number 5101
_diffrn_reflns_theta_max 24.72
_diffrn_reflns_theta_min 1.95
_exptl_absorpt_coefficient_mu 3.196
_exptl_crystal_density_diffrn 1.931
_exptl_crystal_F_000 978
_exptl_crystal_size_max 0.24
_exptl_crystal_size_mid 0.14
_exptl_crystal_size_min 0.14
_refine_diff_density_max 1.875
_refine_diff_density_min -0.813
_refine_diff_density_rms 0.156
_refine_ls_extinction_method none
_refine_ls_goodness_of_fit_all 0.930
_refine_ls_goodness_of_fit_obs 1.111
_refine_ls_matrix_type full
_refine_ls_number_parameters 379
_refine_ls_number_reflns 3515
_refine_ls_number_restraints 0
_refine_ls_restrained_S_all 0.964
_refine_ls_restrained_S_obs 1.111
_refine_ls_R_factor_all 0.0804
_refine_ls_R_factor_obs 0.0562
_refine_ls_shift/esd_max 0.001
_refine_ls_shift/esd_mean 0.000
_refine_ls_structure_factor_coef Fsqd
_refine_ls_weighting_scheme 'calc w=1/[\s^2^(Fo^2^)+(0.0744P)^2^+0.0000P] where P=(Fo^2^+2Fc^2^)/3'
_refine_ls_wR_factor_all 0.1445
_refine_ls_wR_factor_obs 0.1324
_reflns_number_observed 2345
_reflns_number_total 3518
_reflns_observed_criterion >2sigma(I)
_cod_data_source_file eCrystal-762.cif
_cod_data_source_block s92
_cod_depositor_comments
;
Citation :
Baker, and Coles, Simon J. and Hursthouse, Michael B. (1996) 
University of Southampton, Crystal Structure Report Archive. 

More at:
http://ecrystals.chem.soton.ac.uk/762/

The following automatic conversions were performed:

'_symmetry_cell_setting' value 'Triclinic' changed to 'triclinic'
according to the built-in table from CIF Core dictionary named
'cif_core.dic' version 2.4.1 from 2010-06-29.

Automatic conversion script
Id: cif_fix_values 3105 2015-03-04 15:46:00Z robertas 
;
_cod_original_cell_volume 1780.0(53)
_cod_original_sg_symbol_H-M P-1
_cod_database_code 1519168

loop_
_symmetry_equiv_pos_as_xyz
'x, y, z'
'-x, -y, -z'

loop_
_atom_site_aniso_label
_atom_site_aniso_U_11
_atom_site_aniso_U_22
_atom_site_aniso_U_33
_atom_site_aniso_U_23
_atom_site_aniso_U_13
_atom_site_aniso_U_12
Mo1 0.0415(9) 0.0254(6) 0.0312(6) -0.0020(5) -0.0077(5) -0.0087(6)
Cl1 0.099(6) 0.107(5) 0.122(5) -0.027(4) -0.021(4) -0.018(4)
Cl2 0.081(5) 0.129(5) 0.135(5) -0.001(4) -0.020(4) -0.032(4)
I1 0.0435(7) 0.0447(6) 0.0515(6) -0.0109(5) -0.0042(5) -0.0081(5)
I2 0.0658(9) 0.0394(6) 0.0648(7) 0.0041(5) -0.0031(6) -0.0236(5)
I3 0.0701(10) 0.0652(7) 0.0426(6) -0.0185(5) -0.0191(5) -0.0019(6)
P1 0.043(3) 0.029(2) 0.034(2) -0.006(2) -0.011(2) -0.010(2)
N1 0.075(13) 0.052(10) 0.077(11) 0.000(8) -0.018(10) -0.019(9)
O1 0.099(11) 0.043(7) 0.049(7) -0.015(6) -0.016(7) 0.003(7)
O2 0.089(11) 0.054(8) 0.076(9) 0.004(7) -0.017(8) -0.046(7)
O3 0.069(9) 0.068(8) 0.057(7) -0.012(6) 0.012(7) -0.014(7)
C1 0.052(11) 0.028(8) 0.037(8) -0.007(7) -0.017(7) -0.006(7)
C2 0.066(14) 0.021(8) 0.064(11) 0.000(8) -0.010(10) -0.013(8)
C3 0.055(12) 0.034(8) 0.041(8) -0.009(7) -0.019(8) -0.010(8)
C4 0.046(11) 0.030(8) 0.038(8) -0.004(6) -0.017(7) -0.001(7)
C5 0.084(17) 0.063(12) 0.072(13) 0.013(10) -0.040(12) -0.045(12)
C6 0.062(17) 0.077(15) 0.114(19) -0.010(14) -0.019(14) -0.024(13)
C7 0.060(17) 0.057(12) 0.135(22) -0.019(14) -0.055(14) 0.004(12)
C8 0.145(27) 0.059(14) 0.071(14) -0.022(11) -0.018(16) -0.001(14)
C9 0.081(16) 0.060(11) 0.051(10) -0.012(8) -0.037(10) -0.037(11)
C10 0.035(10) 0.025(7) 0.042(8) -0.009(6) -0.022(7) -0.014(7)
C11 0.035(11) 0.042(9) 0.044(8) -0.003(7) -0.009(7) -0.013(7)
C12 0.086(15) 0.038(9) 0.073(12) 0.003(9) 0.007(11) -0.006(9)
C13 0.093(16) 0.044(10) 0.050(10) 0.008(8) 0.004(11) -0.036(10)
C14 0.058(13) 0.029(8) 0.061(10) -0.014(7) -0.006(9) -0.013(8)
C15 0.088(14) 0.026(8) 0.034(8) -0.003(6) 0.012(9) -0.005(8)
C16 0.042(11) 0.034(8) 0.043(9) -0.008(7) -0.010(8) -0.010(8)
C17 0.069(15) 0.041(10) 0.083(13) -0.016(9) -0.030(11) -0.005(10)
C18 0.135(23) 0.056(12) 0.076(13) -0.034(10) -0.049(13) -0.004(14)
C19 0.114(23) 0.062(14) 0.078(14) -0.027(12) 0.010(15) -0.005(14)
C20 0.070(16) 0.046(11) 0.084(14) -0.021(10) -0.005(12) 0.013(10)
C21 0.057(13) 0.052(10) 0.052(9) -0.017(8) -0.018(9) -0.020(10)
C22 0.075(16) 0.052(12) 0.093(15) -0.000(12) -0.019(13) -0.029(11)
C23 0.103(19) 0.040(11) 0.101(15) -0.012(11) -0.047(14) -0.027(11)
C24 0.076(16) 0.063(13) 0.071(13) 0.001(10) -0.040(11) -0.029(11)
C25 0.101(18) 0.036(10) 0.057(11) -0.002(9) -0.005(11) -0.015(10)
C26 0.084(19) 0.051(12) 0.120(19) -0.026(12) -0.023(15) -0.037(11)
C27 0.122(25) 0.070(15) 0.130(22) -0.045(16) -0.036(18) 0.015(16)
C28 0.090(23) 0.122(23) 0.188(30) -0.073(22) -0.064(20) -0.035(19)
C29 0.089(18) 0.094(17) 0.074(14) -0.009(12) -0.037(12) -0.025(14)
C30 0.029(12) 0.098(16) 0.059(11) -0.013(11) -0.019(8) -0.019(11)
C31 0.090(20) 0.073(14) 0.120(18) -0.012(13) -0.018(15) -0.014(13)

loop_
_atom_site_label
_atom_site_type_symbol
_atom_site_fract_x
_atom_site_fract_y
_atom_site_fract_z
_atom_site_U_iso_or_equiv
_atom_site_thermal_displace_type
_atom_site_occupancy
_atom_site_calc_flag
_atom_site_refinement_flags
_atom_site_disorder_group
Mo1 Mo -0.16260(13) 1.05634(10) 0.22852(7) 0.0332(4) Uani 1 d . .
Cl1 Cl -0.6680(7) 0.9151(6) 0.3594(4) 0.110(3) Uani 1 d . .
Cl2 Cl -0.5351(6) 0.7013(6) 0.4810(4) 0.119(3) Uani 1 d . .
I1 I 0.10994(11) 0.90570(9) 0.18616(6) 0.0477(4) Uani 1 d . .
I2 I -0.23670(12) 0.81740(9) 0.29141(7) 0.0584(4) Uani 1 d . .
I3 I -0.09729(12) 1.04922(11) 0.39165(6) 0.0599(5) Uani 1 d . .
P1 P -0.2974(4) 1.2481(3) 0.1390(2) 0.0344(11) Uani 1 d . .
N1 N 0.0939(17) 0.6726(14) 0.3866(10) 0.070(6) Uani 1 d . .
O1 O -0.1760(13) 0.9701(9) 0.0644(7) 0.067(4) Uani 1 d . .
O2 O 0.0129(14) 1.2516(11) 0.1899(8) 0.070(4) Uani 1 d . .
O3 O -0.4412(13) 1.1320(10) 0.3442(7) 0.069(4) Uani 1 d . .
C1 C -0.1733(16) 0.9996(13) 0.1227(9) 0.038(4) Uani 1 d . .
C2 C -0.0531(20) 1.1858(14) 0.2022(11) 0.052(6) Uani 1 d . .
C3 C -0.3350(17) 1.1086(12) 0.2994(9) 0.041(5) Uani 1 d . .
C4 C -0.4228(15) 1.2142(12) 0.0931(8) 0.039(5) Uani 1 d . .
C5 C -0.5163(23) 1.1537(16) 0.1432(13) 0.068(6) Uani 1 d . .
H5 H -0.5188(23) 1.1350(16) 0.2015(13) 0.082 Uiso 1 calc R .
C6 C -0.6038(23) 1.1207(19) 0.1115(16) 0.084(8) Uani 1 d . .
H6 H -0.6649(23) 1.0800(19) 0.1487(16) 0.101 Uiso 1 calc R .
C7 C -0.6074(21) 1.1446(18) 0.0257(17) 0.083(7) Uani 1 d . .
H7 H -0.6690(21) 1.1217(18) 0.0041(17) 0.099 Uiso 1 calc R .
C8 C -0.5109(30) 1.2062(18) -0.0271(14) 0.096(10) Uani 1 d . .
H8 H -0.5092(30) 1.2255(18) -0.0853(14) 0.115 Uiso 1 calc R .
C9 C -0.4169(21) 1.2391(15) 0.0070(10) 0.055(5) Uani 1 d . .
H9 H -0.3522(21) 1.2771(15) -0.0284(10) 0.066 Uiso 1 calc R .
C10 C -0.1984(15) 1.3311(11) 0.0475(8) 0.030(4) Uani 1 d . .
C11 C -0.2400(15) 1.4608(13) 0.0170(9) 0.040(5) Uani 1 d . .
H11 H -0.3200(15) 1.5079(13) 0.0431(9) 0.048 Uiso 1 calc R .
C12 C -0.1673(20) 1.5230(15) -0.0506(11) 0.074(7) Uani 1 d . .
H12 H -0.1975(20) 1.6111(15) -0.0697(11) 0.089 Uiso 1 calc R .
C13 C -0.0476(19) 1.4531(14) -0.0902(10) 0.064(7) Uani 1 d . .
H13 H 0.0018(19) 1.4947(14) -0.1364(10) 0.077 Uiso 1 calc R .
C14 C -0.0030(17) 1.3257(12) -0.0622(10) 0.048(5) Uani 1 d . .
H14 H 0.0771(17) 1.2790(12) -0.0884(10) 0.058 Uiso 1 calc R .
C15 C -0.0814(18) 1.2633(13) 0.0087(8) 0.056(6) Uani 1 d . .
H15 H -0.0517(18) 1.1753(13) 0.0284(8) 0.067 Uiso 1 calc R .
C16 C -0.3981(16) 1.3789(13) 0.1908(9) 0.039(5) Uani 1 d . .
C17 C -0.3436(20) 1.4136(14) 0.2478(11) 0.063(6) Uani 1 d . .
H17 H -0.2592(20) 1.3650(14) 0.2615(11) 0.076 Uiso 1 calc R .
C18 C -0.4120(25) 1.5199(17) 0.2855(11) 0.085(8) Uani 1 d . .
H18 H -0.3751(25) 1.5421(17) 0.3238(11) 0.101 Uiso 1 calc R .
C19 C -0.5339(26) 1.5878(19) 0.2629(13) 0.090(10) Uani 1 d . .
H19 H -0.5814(26) 1.6583(19) 0.2868(13) 0.109 Uiso 1 calc R .
C20 C -0.5912(21) 1.5575(15) 0.2063(12) 0.073(8) Uani 1 d . .
H20 H -0.6743(21) 1.6074(15) 0.1912(12) 0.088 Uiso 1 calc R .
C21 C -0.5209(17) 1.4499(14) 0.1723(9) 0.050(5) Uani 1 d . .
H21 H -0.5601(17) 1.4265(14) 0.1357(9) 0.059 Uiso 1 calc R .
C22 C 0.1119(21) 0.7033(18) 0.4548(14) 0.072(7) Uani 1 d . .
H22 H 0.0911(21) 0.7891(18) 0.4576(14) 0.086 Uiso 1 calc R .
C23 C 0.1574(22) 0.6162(16) 0.5167(13) 0.075(7) Uani 1 d . .
H23 H 0.1648(22) 0.6423(16) 0.5639(13) 0.090 Uiso 1 calc R .
C24 C 0.1947(20) 0.4914(17) 0.5182(12) 0.066(6) Uani 1 d . .
H24 H 0.2303(20) 0.4330(17) 0.5642(12) 0.079 Uiso 1 calc R .
C25 C 0.1799(22) 0.4499(14) 0.4510(11) 0.068(7) Uani 1 d . .
C26 C 0.2084(23) 0.3144(17) 0.4422(16) 0.078(8) Uani 1 d . .
H26 H 0.2405(23) 0.2475(17) 0.4857(16) 0.093 Uiso 1 calc R .
C27 C 0.1889(28) 0.2890(23) 0.3746(17) 0.109(11) Uani 1 d . .
H27 H 0.2074(28) 0.2041(23) 0.3702(17) 0.131 Uiso 1 calc R .
C28 C 0.1406(27) 0.3868(27) 0.3085(20) 0.117(10) Uani 1 d . .
H28 H 0.1306(27) 0.3646(27) 0.2604(20) 0.140 Uiso 1 calc R .
C29 C 0.1076(24) 0.5122(22) 0.3107(13) 0.083(8) Uani 1 d . .
H29 H 0.0764(24) 0.5760(22) 0.2655(13) 0.100 Uiso 1 calc R .
C30 C 0.1226(18) 0.5404(20) 0.3826(11) 0.060(6) Uani 1 d . .
C31 C -0.5737(22) 0.8698(19) 0.4536(14) 0.097(9) Uani 1 d . .

loop_
_atom_type_symbol
_atom_type_description
_atom_type_scat_dispersion_real
_atom_type_scat_dispersion_imag
_atom_type_scat_source
C C 0.0033 0.0016 'International Tables Vol C Tables 4.2.6.8 and 6.1.1.4'
H H 0.0000 0.0000 'International Tables Vol C Tables 4.2.6.8 and 6.1.1.4'
O O 0.0106 0.0060 'International Tables Vol C Tables 4.2.6.8 and 6.1.1.4'
N N 0.0061 0.0033 'International Tables Vol C Tables 4.2.6.8 and 6.1.1.4'
P P 0.1023 0.0942 'International Tables Vol C Tables 4.2.6.8 and 6.1.1.4'
I I -0.4742 1.8119 'International Tables Vol C Tables 4.2.6.8 and 6.1.1.4'
Cl Cl 0.1484 0.1585 'International Tables Vol C Tables 4.2.6.8 and 6.1.1.4'
Mo Mo -1.6832 0.6857 'International Tables Vol C Tables 4.2.6.8 and 6.1.1.4'

loop_
_geom_angle_atom_site_label_1
_geom_angle_atom_site_label_2
_geom_angle_atom_site_label_3
_geom_angle
_geom_angle_site_symmetry_1
_geom_angle_site_symmetry_3
C3 Mo1 C2 112.6(6) . .
C3 Mo1 C1 115.1(7) . .
C2 Mo1 C1 112.4(7) . .
C3 Mo1 P1 74.5(4) . .
C2 Mo1 P1 76.1(5) . .
C1 Mo1 P1 73.7(4) . .
C3 Mo1 I2 78.2(4) . .
C2 Mo1 I2 160.1(5) . .
C1 Mo1 I2 75.0(4) . .
P1 Mo1 I2 123.7(2) . .
C3 Mo1 I1 157.0(4) . .
C2 Mo1 I1 76.9(5) . .
C1 Mo1 I1 77.4(4) . .
P1 Mo1 I1 128.46(11) . .
I2 Mo1 I1 87.32(14) . .
C3 Mo1 I3 74.2(5) . .
C2 Mo1 I3 76.1(5) . .
C1 Mo1 I3 161.1(3) . .
P1 Mo1 I3 125.23(13) . .
I2 Mo1 I3 91.77(8) . .
I1 Mo1 I3 88.72(11) . .
C16 P1 C4 102.5(8) . .
C16 P1 C10 102.1(6) . .
C4 P1 C10 104.5(7) . .
C16 P1 Mo1 116.6(5) . .
C4 P1 Mo1 114.1(4) . .
C10 P1 Mo1 115.3(5) . .
C22 N1 C30 119.9(15) . .
O1 C1 Mo1 178.0(16) . .
O2 C2 Mo1 176.0(17) . .
O3 C3 Mo1 175.4(12) . .
C9 C4 C5 118.8(19) . .
C9 C4 P1 120.1(14) . .
C5 C4 P1 120.9(14) . .
C6 C5 C4 122.5(20) . .
C5 C6 C7 122.8(22) . .
C6 C7 C8 115.5(25) . .
C7 C8 C9 121.4(21) . .
C4 C9 C8 119.0(18) . .
C15 C10 C11 118.3(12) . .
C15 C10 P1 120.0(9) . .
C11 C10 P1 121.7(10) . .
C12 C11 C10 122.1(13) . .
C11 C12 C13 119.4(13) . .
C14 C13 C12 120.4(13) . .
C13 C14 C15 118.9(13) . .
C10 C15 C14 120.9(12) . .
C21 C16 C17 117.9(15) . .
C21 C16 P1 122.7(16) . .
C17 C16 P1 119.3(12) . .
C16 C17 C18 122.3(18) . .
C19 C18 C17 116.5(24) . .
C18 C19 C20 123.2(19) . .
C19 C20 C21 118.1(18) . .
C16 C21 C20 122.0(21) . .
C23 C22 N1 120.9(20) . .
C22 C23 C24 124.6(24) . .
C23 C24 C25 119.0(17) . .
C24 C25 C30 119.4(17) . .
C24 C25 C26 127.4(18) . .
C30 C25 C26 113.0(21) . .
C27 C26 C25 120.7(21) . .
C26 C27 C28 121.0(26) . .
C29 C28 C27 123.3(30) . .
C28 C29 C30 116.4(22) . .
C29 C30 C25 125.1(20) . .
C29 C30 N1 118.5(17) . .
C25 C30 N1 115.9(19) . .
Cl2 C31 Cl1 104.5(14) . .

loop_
_geom_bond_atom_site_label_1
_geom_bond_atom_site_label_2
_geom_bond_distance
_geom_bond_site_symmetry_2
Mo1 C3 1.95(2) .
Mo1 C2 2.03(2) .
Mo1 C1 2.05(2) .
Mo1 P1 2.494(5) .
Mo1 I2 2.889(6) .
Mo1 I1 2.892(5) .
Mo1 I3 2.908(2) .
Cl1 C31 1.91(3) .
Cl2 C31 1.76(2) .
P1 C16 1.822(14) .
P1 C4 1.83(2) .
P1 C10 1.852(14) .
N1 C22 1.33(3) .
N1 C30 1.43(3) .
O1 C1 1.11(2) .
O2 C2 1.11(2) .
O3 C3 1.20(2) .
C4 C9 1.37(2) .
C4 C5 1.37(2) .
C5 C6 1.34(3) .
C6 C7 1.38(3) .
C7 C8 1.42(3) .
C8 C9 1.42(3) .
C10 C15 1.36(2) .
C10 C11 1.37(2) .
C11 C12 1.37(2) .
C12 C13 1.39(2) .
C13 C14 1.35(2) .
C14 C15 1.43(2) .
C16 C21 1.35(2) .
C16 C17 1.39(3) .
C17 C18 1.41(2) .
C18 C19 1.35(3) .
C19 C20 1.38(3) .
C20 C21 1.40(2) .
C22 C23 1.28(2) .
C23 C24 1.33(2) .
C24 C25 1.37(3) .
C25 C30 1.41(2) .
C25 C26 1.49(3) .
C26 C27 1.30(3) .
C27 C28 1.39(3) .
C28 C29 1.35(3) .
C29 C30 1.36(3) .
